data_1008572
loop_
_publ_author_name
'Chaillout, C'
'Bordet, P'
'Chenavas, J'
'Cheong, S W'
'Fisk, Z'
'Marezio, M'
'Morosin, B'
'Schirber, J E'

_publ_section_title
;
Structural aspects of the phase separation in La~2~CuO~4.032~
;
_journal_coden_ASTM MRSPDH
_journal_name_full
;
Materials Research Society Symposia Proceedings
;
_journal_page_first 47
_journal_page_last 52
_journal_paper_doi 10.1557/PROC-169-47
_journal_volume 169
_journal_year 1990
_chemical_formula_structural 'La2 Cu O4'
_chemical_formula_sum 'Cu La2 O4'
_chemical_name_systematic 'Lanthanum copper oxide (2/1/4)'
_space_group_IT_number 64
_symmetry_cell_setting orthorhombic
_symmetry_Int_Tables_number 64
_symmetry_space_group_name_Hall '-C 2ac 2'
_symmetry_space_group_name_H-M 'C m c a'
_cell_angle_alpha 90
_cell_angle_beta 90
_cell_angle_gamma 90
_cell_formula_units_Z 4
_cell_length_a 5.350(1)
_cell_length_b 13.148(6)
_cell_length_c 5.398(3)
_cell_volume 379.7
_refine_ls_R_factor_all 0.039
_cod_database_code 1008572

loop_
_symmetry_equiv_pos_as_xyz
x,y,z
x,-y,-z
x,1/2-y,1/2+z
x,1/2+y,1/2-z
-x,-y,-z
-x,y,z
-x,1/2+y,1/2-z
-x,1/2-y,1/2+z
1/2+x,1/2+y,z
1/2+x,1/2-y,-z
1/2+x,-y,1/2+z
1/2+x,y,1/2-z
1/2-x,1/2-y,-z
1/2-x,1/2+y,z
1/2-x,y,1/2-z
1/2-x,-y,1/2+z

loop_
_atom_site_aniso_label
_atom_site_aniso_U_11
_atom_site_aniso_U_12
_atom_site_aniso_U_13
_atom_site_aniso_U_22
_atom_site_aniso_U_23
_atom_site_aniso_U_33
La1 0.0055(7) 0. 0. 0.0030(2) 0.0002(2) 0.0022(6)
Cu1 0.0042(9) 0. 0. 0.0050(3) 0. 0.0001(8)
O1 0.0077(6) 0. 0. 0.0040(3) -0.0014(4) 0.0123(5)
O2 0.0055(7) 0. 0.0007(2) 0.0094(3) 0. 0.0023(6)

loop_
_atom_site_label
_atom_site_type_symbol
_atom_site_symmetry_multiplicity
_atom_site_Wyckoff_symbol
_atom_site_fract_x
_atom_site_fract_y
_atom_site_fract_z
_atom_site_occupancy
_atom_site_attached_hydrogens
_atom_site_calc_flag
La1 La3+ 8 f 0. 0.36111(4) 0.0069(1) 1. 0 d
Cu1 Cu2+ 4 a 0. 0. 0. 1. 0 d
O1 O2- 8 f 0. 0.18307(8) -0.0356(3) 0.943(5) 0 d
O2 O2- 8 e 0.25 0.99303(7) 0.75 0.993(4) 0 d
O3 O2- 16 g 0.030(5) 0.182(2) 0.100(5) 0.024(2) 0 d
O4 O2- 8 e 0.25 0.243(4) 0.25 0.016(2) 0 d

loop_
_atom_type_symbol
_atom_type_oxidation_number
La3+ 3.000
Cu2+ 2.000
O2- -2.000
